data_7027926
loop_
_publ_author_name
'L\"u, Jian'
'Gao, Shui-Ying'
'Lin, Jing-Xiang'
'Shi, Lin-Xi'
'Cao, Rong'
'Batten, Stuart R.'

_publ_section_title
;
 Systematic investigation on the coordination chemistry of a sulfonated
 monoazo dye: Ligand-dominated d- and f-block derivatives
;
_journal_issue 11
_journal_name_full 'Dalton Transactions'
_journal_page_first 1944
_journal_page_last 1953
_journal_paper_doi 10.1039/b814774d
_journal_year 2009
_chemical_formula_sum 'C60 H54 Gd N13 O13 S3'
_chemical_formula_weight 1418.48
_chemical_name_systematic
;
?
;
_space_group_IT_number 15
_symmetry_cell_setting monoclinic
_symmetry_space_group_name_Hall '-C 2yc'
_symmetry_space_group_name_H-M 'C 1 2/c 1'
_atom_sites_solution_hydrogens geom
_atom_sites_solution_primary direct
_atom_sites_solution_secondary difmap
_audit_creation_method SHELXL-97
_cell_angle_alpha 90.00
_cell_angle_beta 117.098(2)
_cell_angle_gamma 90.00
_cell_formula_units_Z 8
_cell_length_a 39.812(8)
_cell_length_b 11.0386(17)
_cell_length_c 30.430(6)
_cell_measurement_reflns_used 13548
_cell_measurement_temperature 293(2)
_cell_measurement_theta_max 27.46
_cell_measurement_theta_min 2.10
_cell_volume 11905(4)
_computing_cell_refinement 'CrystalClear (Rigaku Corp., 2000)'
_computing_data_collection 'CrystalClear (Rigaku Corp., 2000)'
_computing_data_reduction 'CrystalClear (Rigaku Corp., 2000)'
_computing_molecular_graphics 'SHELXL-97 (Sheldrick, 1997)'
_computing_publication_material 'SHELXL-97 (Sheldrick, 1997)'
_computing_structure_refinement 'SHELXL-97 (Sheldrick, 1997)'
_computing_structure_solution 'SHELXS-97 (Sheldrick, 1990)'
_diffrn_ambient_temperature 293(2)
_diffrn_measured_fraction_theta_full 0.993
_diffrn_measured_fraction_theta_max 0.993
_diffrn_measurement_device_type
;
Mercury70 (2x2 bin mode)
;
_diffrn_measurement_method dtprofit.ref
_diffrn_radiation_monochromator graphite
_diffrn_radiation_source 'fine-focus sealed tube'
_diffrn_radiation_type MoK\a
_diffrn_radiation_wavelength 0.71073
_diffrn_reflns_av_R_equivalents 0.0348
_diffrn_reflns_av_sigmaI/netI 0.0392
_diffrn_reflns_limit_h_max 51
_diffrn_reflns_limit_h_min -47
_diffrn_reflns_limit_k_max 13
_diffrn_reflns_limit_k_min -14
_diffrn_reflns_limit_l_max 26
_diffrn_reflns_limit_l_min -39
_diffrn_reflns_number 44206
_diffrn_reflns_theta_full 27.46
_diffrn_reflns_theta_max 27.46
_diffrn_reflns_theta_min 2.10
_diffrn_standards_decay_% none
_diffrn_standards_interval_count none
_diffrn_standards_interval_time none
_diffrn_standards_number none
_exptl_absorpt_coefficient_mu 1.296
_exptl_absorpt_correction_T_max 0.772
_exptl_absorpt_correction_T_min 0.740
_exptl_absorpt_correction_type multi-scan
_exptl_crystal_colour brown
_exptl_crystal_density_diffrn 1.567
_exptl_crystal_density_method 'not measured'
_exptl_crystal_description trunk
_exptl_crystal_F_000 5656
_exptl_crystal_size_max 0.4
_exptl_crystal_size_mid 0.2
_exptl_crystal_size_min 0.2
_refine_diff_density_max 1.744
_refine_diff_density_min -1.387
_refine_diff_density_rms 0.254
_refine_ls_extinction_method SHELXL
_refine_ls_goodness_of_fit_ref 1.251
_refine_ls_hydrogen_treatment none
_refine_ls_matrix_type full
_refine_ls_number_parameters 811
_refine_ls_number_reflns 13548
_refine_ls_number_restraints 0
_refine_ls_restrained_S_all 1.251
_refine_ls_R_factor_all 0.0624
_refine_ls_R_factor_gt 0.0500
_refine_ls_shift/su_max 0.005
_refine_ls_shift/su_mean 0.001
_refine_ls_structure_factor_coef Fsqd
_refine_ls_weighting_details 'calc w=1/[\s^2^(Fo^2^)+(0.1000P)^2^+0.0000P] where P=(Fo^2^+2Fc^2^)/3'
_refine_ls_weighting_scheme calc
_refine_ls_wR_factor_gt 0.1520
_refine_ls_wR_factor_ref 0.1711
_reflns_number_gt 11553
_reflns_number_total 13548
_reflns_threshold_expression >2sigma(I)
_cod_duplicate_entry 7000736
_cod_data_source_file B814774dsup1.cif
_cod_data_source_block Compd5a
_cod_original_sg_symbol_H-M C2/c
_cod_database_code 7027926

loop_
_symmetry_equiv_pos_as_xyz
'x, y, z'
'-x, y, -z+1/2'
'x+1/2, y+1/2, z'
'-x+1/2, y+1/2, -z+1/2'
'-x, -y, -z'
'x, -y, z-1/2'
'-x+1/2, -y+1/2, -z'
'x+1/2, -y+1/2, z-1/2'

loop_
_atom_site_label
_atom_site_type_symbol
_atom_site_fract_x
_atom_site_fract_y
_atom_site_fract_z
_atom_site_U_iso_or_equiv
_atom_site_adp_type
_atom_site_occupancy
_atom_site_symmetry_multiplicity
_atom_site_calc_flag
_atom_site_refinement_flags
Gd1 Gd 0.155335(5) -0.693973(16) 0.163994(6) 0.03795(9) Uani 1 1 d .
S2 S 0.19978(3) -0.41424(9) 0.24017(4) 0.0483(2) Uani 1 1 d .
S3 S 0.10662(3) -0.44251(11) 0.07694(5) 0.0582(3) Uani 1 1 d .
S1 S 0.07811(3) -0.92302(10) 0.12456(4) 0.0539(3) Uani 1 1 d .
O6 O 0.20213(13) -0.3102(3) 0.21383(18) 0.0718(11) Uani 1 1 d .
O4 O 0.18176(9) -0.5151(3) 0.20661(13) 0.0623(8) Uani 1 1 d .
O1 O 0.11252(9) -0.8509(3) 0.13764(13) 0.0578(8) Uani 1 1 d .
O1W O 0.19020(8) -0.8829(3) 0.18096(13) 0.0592(8) Uani 1 1 d .
N11 N 0.21884(11) -0.6601(3) 0.16146(15) 0.0513(8) Uani 1 1 d .
O3 O 0.08305(11) -1.0449(3) 0.11158(15) 0.0750(10) Uani 1 1 d .
O5 O 0.23566(9) -0.4487(3) 0.28024(14) 0.0661(9) Uani 1 1 d .
O9 O 0.06875(10) -0.4553(4) 0.03751(16) 0.0896(13) Uani 1 1 d .
O8 O 0.11313(13) -0.3359(4) 0.1072(2) 0.0839(12) Uani 1 1 d .
O7 O 0.11776(10) -0.5548(3) 0.10674(13) 0.0639(8) Uani 1 1 d .
C48 C 0.22093(15) -0.6819(4) 0.1196(2) 0.0548(11) Uani 1 1 d .
N12 N 0.17714(10) -0.7349(4) 0.25446(14) 0.0525(8) Uani 1 1 d .
N13 N 0.10779(10) -0.6366(3) 0.19649(15) 0.0525(8) Uani 1 1 d .
C59 C 0.15538(13) -0.7050(3) 0.27584(18) 0.0501(10) Uani 1 1 d .
C22 C 0.16982(12) -0.3801(4) 0.26713(18) 0.0526(10) Uani 1 1 d .
N9 N 0.20993(13) -0.4321(4) -0.01762(16) 0.0677(11) Uani 1 1 d .
C46 C 0.24996(12) -0.6209(4) 0.2001(2) 0.0599(11) Uani 1 1 d .
H46A H 0.2489 -0.6079 0.2296 0.072 Uiso 1 1 calc R
C11 C 0.04420(12) -0.8816(5) 0.1838(2) 0.0615(12) Uani 1 1 d .
H11A H 0.0246 -0.8465 0.1563 0.074 Uiso 1 1 calc R
C60 C 0.11892(12) -0.6559(4) 0.24703(18) 0.0505(10) Uani 1 1 d .
C10 C 0.07488(12) -0.9321(4) 0.18016(18) 0.0537(10) Uani 1 1 d .
O2 O 0.04507(10) -0.8615(5) 0.08895(15) 0.0883(12) Uani 1 1 d .
N8 N 0.24400(13) -0.4127(4) 0.01189(17) 0.0689(11) Uani 1 1 d .
C1 C 0.05023(16) -0.8359(6) 0.4600(2) 0.0751(15) Uani 1 1 d .
N2 N 0.05566(11) -0.8544(4) 0.32474(17) 0.0649(10) Uani 1 1 d .
N10 N 0.15589(12) -0.7450(4) 0.08264(14) 0.0592(9) Uani 1 1 d .
C45 C 0.28399(14) -0.5981(4) 0.1989(2) 0.0682(13) Uani 1 1 d .
H45A H 0.3049 -0.5710 0.2269 0.082 Uiso 1 1 calc R
C21 C 0.18195(15) -0.4020(5) 0.3168(2) 0.0657(13) Uani 1 1 d .
H21A H 0.2062 -0.4317 0.3356 0.079 Uiso 1 1 calc R
C23 C 0.13417(14) -0.3347(4) 0.2387(2) 0.0649(13) Uani 1 1 d .
H23A H 0.1257 -0.3185 0.2053 0.078 Uiso 1 1 calc R
C12 C 0.04289(13) -0.8837(5) 0.2281(2) 0.0644(12) Uani 1 1 d .
H12A H 0.0228 -0.8469 0.2306 0.077 Uiso 1 1 calc R
N3 N 0.07213(12) -0.9441(4) 0.31683(17) 0.0654(10) Uani 1 1 d .
C43 C 0.25420(16) -0.6597(5) 0.1143(2) 0.0681(14) Uani 1 1 d .
C47 C 0.18767(15) -0.7251(4) 0.07765(19) 0.0577(11) Uani 1 1 d .
C6 C 0.04477(17) -0.7351(6) 0.4300(2) 0.0777(16) Uani 1 1 d .
H6A H 0.0397 -0.6603 0.4397 0.093 Uiso 1 1 calc R
C16 C 0.04921(17) -0.2931(5) 0.3417(2) 0.0727(15) Uani 1 1 d .
C4 C 0.05490(13) -0.8559(5) 0.3704(2) 0.0612(12) Uani 1 1 d .
N1 N 0.05034(19) -0.8271(6) 0.5043(2) 0.1005(19) Uani 1 1 d .
C34 C 0.13707(13) -0.4358(4) 0.04852(18) 0.0572(11) Uani 1 1 d .
N5 N 0.07268(17) -0.2910(5) 0.3142(2) 0.0979(19) Uani 1 1 d .
C7 C 0.07090(13) -0.9399(4) 0.26903(19) 0.0590(11) Uani 1 1 d .
C55 C 0.09566(15) -0.6240(5) 0.2686(2) 0.0635(12) Uani 1 1 d .
C44 C 0.28591(15) -0.6160(5) 0.1565(2) 0.0742(15) Uani 1 1 d .
H44A H 0.3082 -0.5995 0.1549 0.089 Uiso 1 1 calc R
C5 C 0.04685(16) -0.7451(6) 0.3858(3) 0.0757(15) Uani 1 1 d .
H5A H 0.0428 -0.6768 0.3661 0.091 Uiso 1 1 calc R
C28 C 0.26953(15) -0.4174(4) -0.0088(2) 0.0627(12) Uani 1 1 d .
C9 C 0.10288(14) -0.9904(5) 0.2209(2) 0.0667(13) Uani 1 1 d .
H9A H 0.1231 -1.0264 0.2185 0.080 Uiso 1 1 calc R
C58 C 0.07410(13) -0.5895(4) 0.1688(2) 0.0646(12) Uani 1 1 d .
H58A H 0.0664 -0.5782 0.1353 0.078 Uiso 1 1 calc R
C3 C 0.05884(17) -0.9572(6) 0.3990(2) 0.0805(16) Uani 1 1 d .
H3A H 0.0631 -1.0320 0.3884 0.097 Uiso 1 1 calc R
C49 C 0.21177(16) -0.7722(6) 0.2832(2) 0.0700(14) Uani 1 1 d .
H49A H 0.2268 -0.7922 0.2682 0.084 Uiso 1 1 calc R
C52 C 0.16813(18) -0.7187(5) 0.3280(2) 0.0646(13) Uani 1 1 d .
C56 C 0.06029(15) -0.5739(5) 0.2377(3) 0.0763(16) Uani 1 1 d .
H56A H 0.0441 -0.5530 0.2509 0.092 Uiso 1 1 calc R
C30 C 0.28842(19) -0.4436(6) -0.0722(2) 0.0779(16) Uani 1 1 d .
H30A H 0.2821 -0.4631 -0.1047 0.093 Uiso 1 1 calc R
C2 C 0.05658(18) -0.9507(6) 0.4430(2) 0.0849(17) Uani 1 1 d .
H2A H 0.0592 -1.0204 0.4614 0.102 Uiso 1 1 calc R
C29 C 0.26059(16) -0.4459(5) -0.0569(2) 0.0715(13) Uani 1 1 d .
H29A H 0.2360 -0.4666 -0.0791 0.086 Uiso 1 1 calc R
C31 C 0.18635(14) -0.4302(5) 0.00632(19) 0.0636(12) Uani 1 1 d .
C25 C 0.32529(17) -0.4132(5) -0.0404(2) 0.0714(14) Uani 1 1 d .
N7 N 0.35274(16) -0.4093(5) -0.0566(2) 0.0971(17) Uani 1 1 d .
C24 C 0.11068(17) -0.3136(4) 0.2616(3) 0.084(2) Uani 1 1 d .
H24A H 0.0865 -0.2826 0.2435 0.101 Uiso 1 1 calc R
C57 C 0.04921(16) -0.5553(5) 0.1888(3) 0.0772(16) Uani 1 1 d .
H57A H 0.0258 -0.5209 0.1688 0.093 Uiso 1 1 calc R
C53 C 0.1443(2) -0.6887(4) 0.3482(2) 0.0716(16) Uani 1 1 d .
H53A H 0.1526 -0.7003 0.3818 0.086 Uiso 1 1 calc R
N6 N 0.10181(18) -0.3333(5) 0.3393(2) 0.0885(16) Uani 1 1 d .
C8 C 0.10092(16) -0.9953(5) 0.2648(2) 0.0716(14) Uani 1 1 d .
H8A H 0.1196 -1.0354 0.2917 0.086 Uiso 1 1 calc R
C35 C 0.12433(15) -0.4625(5) -0.0004(2) 0.0715(14) Uani 1 1 d .
H35A H 0.0991 -0.4825 -0.0196 0.086 Uiso 1 1 calc R
C51 C 0.20498(19) -0.7591(6) 0.3557(2) 0.0791(16) Uani 1 1 d .
H51A H 0.2145 -0.7695 0.3896 0.095 Uiso 1 1 calc R
C54 C 0.10835(19) -0.6419(5) 0.3197(2) 0.0729(15) Uani 1 1 d .
H54A H 0.0929 -0.6225 0.3342 0.088 Uiso 1 1 calc R
C36 C 0.14878(16) -0.4601(5) -0.0221(2) 0.0753(15) Uani 1 1 d .
H36A H 0.1398 -0.4785 -0.0554 0.090 Uiso 1 1 calc R
C15 C 0.05641(17) -0.3547(7) 0.3845(2) 0.0905(19) Uani 1 1 d .
H15A H 0.0779 -0.4028 0.3995 0.109 Uiso 1 1 calc R
C32 C 0.19862(14) -0.4017(5) 0.0553(2) 0.0705(14) Uani 1 1 d .
H32A H 0.2237 -0.3803 0.0745 0.085 Uiso 1 1 calc R
C33 C 0.17438(15) -0.4041(5) 0.0767(2) 0.0709(13) Uani 1 1 d .
H33A H 0.1833 -0.3844 0.1098 0.085 Uiso 1 1 calc R
C27 C 0.30690(17) -0.3921(6) 0.0238(2) 0.0823(16) Uani 1 1 d .
H27A H 0.3135 -0.3767 0.0567 0.099 Uiso 1 1 calc R
C50 C 0.2273(2) -0.7837(6) 0.3336(2) 0.0871(18) Uani 1 1 d .
H50A H 0.2523 -0.8075 0.3520 0.104 Uiso 1 1 calc R
C13 C -0.00020(18) -0.2725(7) 0.3844(3) 0.0831(17) Uani 1 1 d .
C19 C 0.1245(2) -0.3401(5) 0.3118(3) 0.0759(16) Uani 1 1 d .
C20 C 0.15973(18) -0.3820(6) 0.3389(3) 0.0815(16) Uani 1 1 d .
H20A H 0.1687 -0.3969 0.3725 0.098 Uiso 1 1 calc R
C40 C 0.1885(2) -0.7443(6) 0.0320(2) 0.0831(17) Uani 1 1 d .
C37 C 0.1249(2) -0.7808(5) 0.0437(2) 0.0768(16) Uani 1 1 d .
H37A H 0.1031 -0.7944 0.0471 0.092 Uiso 1 1 calc R
C18 C -0.00681(19) -0.2138(6) 0.3419(3) 0.0880(19) Uani 1 1 d .
H18A H -0.0282 -0.1653 0.3269 0.106 Uiso 1 1 calc R
C26 C 0.33374(17) -0.3895(6) 0.0084(3) 0.0897(18) Uani 1 1 d .
H26A H 0.3585 -0.3715 0.0310 0.108 Uiso 1 1 calc R
C38 C 0.1240(2) -0.7990(5) -0.0031(2) 0.091(2) Uani 1 1 d .
H38A H 0.1018 -0.8229 -0.0301 0.109 Uiso 1 1 calc R
C42 C 0.2539(2) -0.6797(7) 0.0689(3) 0.100(2) Uani 1 1 d .
H42A H 0.2758 -0.6657 0.0658 0.120 Uiso 1 1 calc R
C14 C 0.03184(19) -0.3455(8) 0.4054(3) 0.100(2) Uani 1 1 d .
H14A H 0.0369 -0.3890 0.4339 0.120 Uiso 1 1 calc R
C41 C 0.2226(3) -0.7189(7) 0.0293(3) 0.103(2) Uani 1 1 d .
H41A H 0.2234 -0.7297 -0.0006 0.124 Uiso 1 1 calc R
C39 C 0.1557(2) -0.7811(6) -0.0081(3) 0.091(2) Uani 1 1 d .
H39A H 0.1554 -0.7937 -0.0384 0.110 Uiso 1 1 calc R
C17 C 0.0169(2) -0.2235(7) 0.3203(3) 0.099(2) Uani 1 1 d .
H17A H 0.0110 -0.1827 0.2909 0.119 Uiso 1 1 calc R
N4 N -0.02385(18) -0.2645(7) 0.4051(3) 0.115(2) Uani 1 1 d .
O2W O 0.16050(10) -0.1069(4) 0.16474(14) 0.0770(11) Uani 1 1 d .
O3W O 0.0215(2) -0.6621(8) 0.0165(3) 0.193(4) Uani 1 1 d .
O4W O 0.1442(4) -1.0732(19) 0.3870(6) 0.374(10) Uani 1 1 d .

loop_
_atom_site_aniso_label
_atom_site_aniso_U_11
_atom_site_aniso_U_22
_atom_site_aniso_U_33
_atom_site_aniso_U_23
_atom_site_aniso_U_13
_atom_site_aniso_U_12
Gd1 0.03444(13) 0.03537(13) 0.04320(14) 0.00305(6) 0.01697(10) -0.00002(6)
S2 0.0389(5) 0.0390(5) 0.0672(6) -0.0061(4) 0.0242(5) -0.0064(4)
S3 0.0460(6) 0.0553(6) 0.0659(7) 0.0222(5) 0.0191(5) 0.0087(5)
S1 0.0386(5) 0.0550(6) 0.0644(6) -0.0060(5) 0.0202(5) -0.0087(4)
O6 0.078(3) 0.052(2) 0.104(3) 0.0091(17) 0.058(3) -0.0037(15)
O4 0.0486(17) 0.0556(18) 0.085(2) -0.0186(17) 0.0318(17) -0.0119(14)
O1 0.0480(17) 0.0537(17) 0.076(2) -0.0130(16) 0.0314(16) -0.0168(14)
O1W 0.0473(16) 0.0458(16) 0.082(2) 0.0039(16) 0.0278(16) 0.0071(13)
N11 0.057(2) 0.0390(17) 0.066(2) 0.0040(16) 0.035(2) 0.0047(15)
O3 0.076(2) 0.0573(19) 0.098(3) -0.0252(19) 0.045(2) -0.0243(17)
O5 0.0403(16) 0.076(2) 0.073(2) -0.0073(18) 0.0181(16) -0.0024(15)
O9 0.0470(19) 0.123(3) 0.082(3) 0.046(2) 0.0147(19) 0.004(2)
O8 0.091(3) 0.054(2) 0.119(4) -0.004(2) 0.058(3) 0.002(2)
O7 0.066(2) 0.0618(19) 0.0612(19) 0.0199(16) 0.0265(17) 0.0138(15)
C48 0.060(3) 0.040(2) 0.078(3) 0.0054(19) 0.043(3) 0.0081(17)
N12 0.054(2) 0.052(2) 0.053(2) 0.0091(17) 0.0257(18) 0.0044(17)
N13 0.051(2) 0.0445(19) 0.069(2) -0.0033(17) 0.0332(19) -0.0043(15)
C59 0.054(2) 0.037(2) 0.060(3) 0.0039(17) 0.026(2) -0.0033(16)
C22 0.046(2) 0.0376(19) 0.078(3) -0.006(2) 0.031(2) -0.0077(16)
N9 0.066(3) 0.072(3) 0.063(2) -0.001(2) 0.028(2) -0.006(2)
C46 0.043(2) 0.054(2) 0.082(3) 0.001(2) 0.028(2) 0.0016(19)
C11 0.039(2) 0.069(3) 0.075(3) 0.003(2) 0.025(2) 0.002(2)
C60 0.054(2) 0.041(2) 0.069(3) -0.012(2) 0.038(2) -0.0101(18)
C10 0.042(2) 0.044(2) 0.071(3) -0.002(2) 0.023(2) -0.0069(16)
O2 0.048(2) 0.125(3) 0.081(3) 0.015(3) 0.0198(19) 0.008(2)
N8 0.072(3) 0.064(3) 0.069(3) -0.003(2) 0.031(2) -0.006(2)
C1 0.057(3) 0.097(4) 0.063(3) -0.017(3) 0.020(3) 0.003(3)
N2 0.051(2) 0.066(2) 0.079(3) -0.015(2) 0.031(2) -0.0081(19)
N10 0.069(3) 0.051(2) 0.055(2) -0.0032(18) 0.025(2) -0.0078(19)
C45 0.049(3) 0.055(3) 0.103(4) 0.003(3) 0.037(3) 0.002(2)
C21 0.066(3) 0.060(3) 0.079(3) -0.013(2) 0.039(3) -0.014(2)
C23 0.054(3) 0.048(2) 0.096(4) 0.001(3) 0.037(3) -0.002(2)
C12 0.046(2) 0.075(3) 0.080(3) -0.003(3) 0.035(2) 0.003(2)
N3 0.061(2) 0.060(2) 0.078(3) -0.004(2) 0.034(2) 0.0041(18)
C43 0.074(3) 0.054(3) 0.099(4) 0.014(3) 0.060(3) 0.012(2)
C47 0.074(3) 0.043(2) 0.072(3) 0.004(2) 0.046(3) 0.005(2)
C6 0.070(3) 0.074(3) 0.091(4) -0.026(3) 0.038(3) -0.001(3)
C16 0.059(3) 0.085(4) 0.079(4) -0.029(3) 0.035(3) -0.006(2)
C4 0.044(2) 0.065(3) 0.072(3) -0.014(3) 0.024(2) -0.005(2)
N1 0.102(4) 0.123(5) 0.073(3) -0.027(3) 0.037(3) 0.011(3)
C34 0.047(2) 0.053(2) 0.062(3) 0.017(2) 0.016(2) 0.0017(18)
N5 0.073(4) 0.081(4) 0.108(5) -0.016(3) 0.014(3) 0.011(3)
C7 0.055(3) 0.052(2) 0.075(3) -0.004(2) 0.034(2) -0.0055(19)
C55 0.065(3) 0.056(3) 0.084(3) -0.013(2) 0.046(3) -0.011(2)
C44 0.057(3) 0.065(3) 0.115(5) 0.007(3) 0.051(3) 0.003(2)
C5 0.065(3) 0.068(3) 0.097(4) -0.013(3) 0.039(3) -0.003(3)
C28 0.065(3) 0.056(3) 0.070(3) 0.002(2) 0.034(3) -0.001(2)
C9 0.052(3) 0.072(3) 0.080(3) 0.010(3) 0.033(3) 0.019(2)
C58 0.045(2) 0.061(3) 0.087(4) 0.005(3) 0.029(2) -0.001(2)
C3 0.081(4) 0.078(4) 0.086(4) -0.013(3) 0.041(3) 0.012(3)
C49 0.066(3) 0.083(3) 0.058(3) 0.015(3) 0.026(3) 0.022(3)
C52 0.086(4) 0.053(3) 0.059(3) -0.004(2) 0.037(3) -0.011(2)
C56 0.058(3) 0.063(3) 0.121(5) -0.017(3) 0.052(3) -0.007(2)
C30 0.092(4) 0.084(4) 0.063(3) 0.010(3) 0.040(3) 0.011(3)
C2 0.092(4) 0.084(4) 0.077(4) -0.004(3) 0.037(3) 0.026(3)
C29 0.067(3) 0.083(4) 0.060(3) 0.008(3) 0.025(3) 0.002(3)
C31 0.063(3) 0.063(3) 0.060(3) 0.001(2) 0.024(2) -0.006(2)
C25 0.077(4) 0.060(3) 0.086(4) 0.010(3) 0.046(3) 0.012(2)
N7 0.096(4) 0.096(4) 0.120(5) 0.020(3) 0.068(4) 0.014(3)
C24 0.049(3) 0.052(3) 0.153(7) -0.011(3) 0.047(4) 0.000(2)
C57 0.055(3) 0.065(3) 0.112(5) -0.001(3) 0.039(3) -0.001(2)
C53 0.104(5) 0.063(3) 0.061(3) -0.003(2) 0.048(3) -0.010(3)
N6 0.097(4) 0.074(3) 0.082(4) -0.016(3) 0.030(3) 0.009(3)
C8 0.068(3) 0.070(3) 0.078(3) 0.014(3) 0.034(3) 0.019(3)
C35 0.055(3) 0.080(4) 0.064(3) 0.012(3) 0.014(2) -0.007(2)
C51 0.094(4) 0.083(4) 0.053(3) 0.014(3) 0.027(3) 0.014(3)
C54 0.102(4) 0.062(3) 0.076(3) -0.020(3) 0.059(3) -0.019(3)
C36 0.068(3) 0.087(4) 0.055(3) 0.000(3) 0.015(3) -0.016(3)
C15 0.060(3) 0.124(5) 0.081(4) -0.010(4) 0.026(3) 0.035(4)
C32 0.051(3) 0.079(3) 0.071(3) -0.010(3) 0.020(2) -0.020(2)
C33 0.056(3) 0.082(4) 0.064(3) -0.008(3) 0.018(2) -0.010(2)
C27 0.074(4) 0.099(4) 0.073(4) -0.020(3) 0.034(3) -0.010(3)
C50 0.077(4) 0.114(5) 0.064(3) 0.023(3) 0.026(3) 0.021(3)
C13 0.066(4) 0.105(4) 0.080(4) -0.021(4) 0.034(3) 0.015(3)
C19 0.092(4) 0.057(3) 0.100(5) -0.022(3) 0.063(4) -0.018(3)
C20 0.085(4) 0.080(4) 0.096(4) -0.017(3) 0.055(4) -0.015(3)
C40 0.116(5) 0.071(4) 0.084(4) -0.007(3) 0.064(4) 0.008(3)
C37 0.097(5) 0.068(3) 0.064(3) -0.007(3) 0.035(3) -0.019(3)
C18 0.068(4) 0.100(5) 0.094(5) -0.005(4) 0.036(4) 0.026(3)
C26 0.060(3) 0.102(5) 0.098(5) -0.027(4) 0.028(3) -0.004(3)
C38 0.114(6) 0.079(4) 0.064(4) -0.019(3) 0.028(4) -0.027(3)
C42 0.094(5) 0.124(6) 0.114(6) 0.006(5) 0.075(5) 0.012(4)
C14 0.088(5) 0.141(6) 0.080(4) 0.014(4) 0.046(4) 0.050(4)
C41 0.116(6) 0.131(6) 0.104(6) -0.014(5) 0.086(5) 0.019(5)
C39 0.131(6) 0.081(4) 0.074(4) -0.016(3) 0.057(4) -0.015(4)
C17 0.097(5) 0.110(5) 0.102(5) 0.014(4) 0.056(5) 0.028(4)
N4 0.095(4) 0.148(5) 0.131(5) 0.002(5) 0.077(4) 0.040(4)
O2W 0.064(2) 0.054(2) 0.107(3) 0.0009(17) 0.033(2) -0.0048(15)
O3W 0.137(6) 0.245(9) 0.141(6) 0.050(6) 0.016(5) -0.082(6)
O4W 0.256(13) 0.62(3) 0.324(16) 0.172(18) 0.201(13) 0.133(17)

loop_
_atom_type_symbol
_atom_type_description
_atom_type_scat_dispersion_real
_atom_type_scat_dispersion_imag
_atom_type_scat_source
C C 0.0033 0.0016 'International Tables Vol C Tables 4.2.6.8 and 6.1.1.4'
H H 0.0000 0.0000 'International Tables Vol C Tables 4.2.6.8 and 6.1.1.4'
N N 0.0061 0.0033 'International Tables Vol C Tables 4.2.6.8 and 6.1.1.4'
O O 0.0106 0.0060 'International Tables Vol C Tables 4.2.6.8 and 6.1.1.4'
S S 0.1246 0.1234 'International Tables Vol C Tables 4.2.6.8 and 6.1.1.4'
Gd Gd -0.1653 3.9035 'International Tables Vol C Tables 4.2.6.8 and 6.1.1.4'

loop_
_geom_angle_atom_site_label_1
_geom_angle_atom_site_label_2
_geom_angle_atom_site_label_3
_geom_angle
O7 Gd1 O1 96.66(13)
O7 Gd1 O4 80.11(13)
O1 Gd1 O4 154.81(11)
O7 Gd1 O1W 148.13(13)
O1 Gd1 O1W 71.86(12)
O4 Gd1 O1W 122.66(12)
O7 Gd1 N12 136.92(12)
O1 Gd1 N12 94.46(12)
O4 Gd1 N12 72.60(13)
O1W Gd1 N12 74.62(12)
O7 Gd1 N10 72.62(13)
O1 Gd1 N10 80.10(12)
O4 Gd1 N10 121.70(12)
O1W Gd1 N10 76.09(13)
N12 Gd1 N10 150.44(13)
O7 Gd1 N13 77.78(12)
O1 Gd1 N13 76.25(11)
O4 Gd1 N13 78.66(11)
O1W Gd1 N13 125.26(11)
N12 Gd1 N13 64.76(12)
N10 Gd1 N13 139.32(13)
O7 Gd1 N11 100.86(12)
O1 Gd1 N11 132.50(11)
O4 Gd1 N11 72.26(11)
O1W Gd1 N11 70.07(11)
N12 Gd1 N11 101.71(12)
N10 Gd1 N11 64.07(13)
N13 Gd1 N11 150.62(12)
O6 S2 O5 113.2(2)
O6 S2 O4 110.9(2)
O5 S2 O4 111.8(2)
O6 S2 C22 108.6(2)
O5 S2 C22 106.3(2)
O4 S2 C22 105.49(19)
O8 S3 O9 115.2(3)
O8 S3 O7 112.1(3)
O9 S3 O7 109.6(2)
O8 S3 C34 108.1(2)
O9 S3 C34 106.5(2)
O7 S3 C34 104.6(2)
O2 S1 O3 115.3(3)
O2 S1 O1 111.5(2)
O3 S1 O1 110.6(2)
O2 S1 C10 108.0(2)
O3 S1 C10 106.8(2)
O1 S1 C10 103.7(2)
S2 O4 Gd1 171.1(2)
S1 O1 Gd1 161.8(2)
C48 N11 C46 117.5(4)
C48 N11 Gd1 119.2(3)
C46 N11 Gd1 123.3(3)
S3 O7 Gd1 159.5(2)
N11 C48 C47 118.3(4)
N11 C48 C43 122.8(5)
C47 C48 C43 118.9(5)
C49 N12 C59 117.8(4)
C49 N12 Gd1 121.1(3)
C59 N12 Gd1 120.6(3)
C58 N13 C60 118.5(4)
C58 N13 Gd1 124.1(3)
C60 N13 Gd1 117.4(3)
N12 C59 C60 120.0(4)
N12 C59 C52 121.9(5)
C60 C59 C52 118.0(5)
C23 C22 C21 119.9(5)
C23 C22 S2 120.4(4)
C21 C22 S2 119.7(4)
N8 N9 C31 112.3(4)
N11 C46 C45 124.0(5)
C12 C11 C10 119.9(5)
C55 C60 N13 121.8(4)
C55 C60 C59 121.0(5)
N13 C60 C59 117.2(4)
C11 C10 C9 119.3(5)
C11 C10 S1 120.3(4)
C9 C10 S1 120.3(4)
N9 N8 C28 115.8(4)
N1 C1 C2 120.3(6)
N1 C1 C6 121.7(6)
C2 C1 C6 118.0(6)
N3 N2 C4 115.1(5)
C37 N10 C47 119.0(5)
C37 N10 Gd1 121.2(4)
C47 N10 Gd1 119.5(3)
C44 C45 C46 118.7(5)
C20 C21 C22 122.3(6)
C22 C23 C24 118.3(6)
C11 C12 C7 121.1(4)
N2 N3 C7 112.6(4)
C42 C43 C44 123.7(6)
C42 C43 C48 119.8(6)
C44 C43 C48 116.5(5)
N10 C47 C48 118.8(4)
N10 C47 C40 121.5(5)
C48 C47 C40 119.7(5)
C5 C6 C1 120.8(5)
C17 C16 C15 117.9(6)
C17 C16 N5 114.2(6)
C15 C16 N5 127.9(6)
C5 C4 C3 118.3(5)
C5 C4 N2 115.7(6)
C3 C4 N2 125.9(5)
C35 C34 C33 119.4(5)
C35 C34 S3 121.5(4)
C33 C34 S3 119.1(4)
N6 N5 C16 108.5(7)
C12 C7 C8 119.0(5)
C12 C7 N3 124.7(4)
C8 C7 N3 116.3(5)
C60 C55 C56 117.5(5)
C60 C55 C54 119.9(5)
C56 C55 C54 122.6(5)
C45 C44 C43 120.4(5)
C4 C5 C6 121.2(6)
C29 C28 C27 118.5(5)
C29 C28 N8 126.1(5)
C27 C28 N8 115.3(5)
C8 C9 C10 120.5(4)
N13 C58 C57 122.1(5)
C2 C3 C4 121.9(6)
N12 C49 C50 125.0(6)
C51 C52 C53 123.5(5)
C51 C52 C59 116.7(5)
C53 C52 C59 119.8(6)
C57 C56 C55 121.2(5)
C29 C30 C25 121.8(5)
C3 C2 C1 119.7(6)
C30 C29 C28 119.6(5)
C32 C31 C36 118.7(5)
C32 C31 N9 124.3(5)
C36 C31 N9 117.0(5)
N7 C25 C30 121.0(6)
N7 C25 C26 121.8(6)
C30 C25 C26 117.2(5)
C23 C24 C19 118.8(6)
C56 C57 C58 118.9(5)
C54 C53 C52 122.0(5)
N5 N6 C19 109.5(7)
C9 C8 C7 120.1(5)
C34 C35 C36 121.0(5)
C52 C51 C50 120.5(5)
C53 C54 C55 119.1(5)
C31 C36 C35 119.7(5)
C14 C15 C16 120.6(6)
C31 C32 C33 121.6(5)
C34 C33 C32 119.6(5)
C26 C27 C28 121.2(6)
C49 C50 C51 117.9(6)
N4 C13 C18 122.5(6)
N4 C13 C14 120.7(7)
C18 C13 C14 116.8(6)
C20 C19 C24 121.7(6)
C20 C19 N6 113.7(6)
C24 C19 N6 124.5(6)
C19 C20 C21 119.1(6)
C39 C40 C47 118.2(6)
C39 C40 C41 123.4(6)
C47 C40 C41 118.3(7)
N10 C37 C38 121.7(6)
C13 C18 C17 122.6(6)
C27 C26 C25 121.5(6)
C39 C38 C37 119.5(7)
C41 C42 C43 121.5(7)
C15 C14 C13 121.3(7)
C42 C41 C40 121.9(6)
C38 C39 C40 120.0(6)
C16 C17 C18 120.7(7)

loop_
_geom_bond_atom_site_label_1
_geom_bond_atom_site_label_2
_geom_bond_distance
Gd1 O7 2.293(3)
Gd1 O1 2.303(3)
Gd1 O4 2.334(3)
Gd1 O1W 2.427(3)
Gd1 N12 2.522(4)
Gd1 N10 2.549(4)
Gd1 N13 2.582(3)
Gd1 N11 2.591(4)
S2 O6 1.428(4)
S2 O5 1.444(4)
S2 O4 1.459(3)
S2 C22 1.769(4)
S3 O8 1.444(4)
S3 O9 1.444(4)
S3 O7 1.480(3)
S3 C34 1.783(5)
S1 O2 1.438(4)
S1 O3 1.441(4)
S1 O1 1.474(3)
S1 C10 1.757(5)
N11 C48 1.336(6)
N11 C46 1.333(6)
C48 C47 1.439(8)
C48 C43 1.426(7)
N12 C49 1.318(6)
N12 C59 1.340(6)
N13 C58 1.323(6)
N13 C60 1.409(6)
C59 C60 1.418(6)
C59 C52 1.436(7)
C22 C23 1.377(7)
C22 C21 1.382(7)
N9 N8 1.258(6)
N9 C31 1.427(7)
C46 C45 1.395(6)
C11 C12 1.372(7)
C11 C10 1.392(6)
C60 C55 1.401(6)
C10 C9 1.392(7)
N8 C28 1.418(6)
C1 N1 1.349(8)
C1 C2 1.435(8)
C1 C6 1.392(9)
N2 N3 1.270(6)
N2 C4 1.403(7)
N10 C37 1.323(7)
N10 C47 1.359(6)
C45 C44 1.339(8)
C21 C20 1.352(7)
C23 C24 1.417(8)
C12 C7 1.384(7)
N3 C7 1.434(6)
C43 C42 1.396(10)
C43 C44 1.415(8)
C47 C40 1.421(7)
C6 C5 1.391(8)
C16 C17 1.381(9)
C16 C15 1.379(9)
C16 N5 1.510(9)
C4 C5 1.398(8)
C4 C3 1.382(8)
C34 C35 1.368(7)
C34 C33 1.380(7)
N5 N6 1.157(7)
C7 C8 1.399(7)
C55 C56 1.403(8)
C55 C54 1.415(8)
C28 C29 1.378(7)
C28 C27 1.389(8)
C9 C8 1.373(8)
C58 C57 1.429(7)
C3 C2 1.383(8)
C49 C50 1.372(8)
C52 C51 1.391(8)
C52 C53 1.386(8)
C56 C57 1.360(9)
C30 C29 1.383(8)
C30 C25 1.382(8)
C31 C32 1.376(7)
C31 C36 1.384(7)
C25 N7 1.389(7)
C25 C26 1.389(8)
C24 C19 1.399(10)
C53 C54 1.392(9)
N6 C19 1.487(8)
C35 C36 1.403(8)
C51 C50 1.366(9)
C15 C14 1.392(8)
C32 C33 1.389(7)
C27 C26 1.348(8)
C13 N4 1.352(8)
C13 C18 1.361(10)
C13 C14 1.394(9)
C19 C20 1.344(9)
C40 C39 1.381(10)
C40 C41 1.426(10)
C37 C38 1.424(9)
C18 C17 1.378(10)
C38 C39 1.351(11)
C42 C41 1.350(11)
